data_2205497
loop_
_publ_author_name
'Yaw-Kai Yan'
'Lian Ee Khoo'

_publ_section_title
;
 A 1:1 adduct of 3-(piperidin-1-yl)propionic acid with triphenyltin
 chloride
;
_journal_issue 4
_journal_name_full 'Acta Crystallographica Section E'
_journal_page_first m781
_journal_page_last m783
_journal_paper_doi 10.1107/S1600536805009517
_journal_volume 61
_journal_year 2005
_chemical_formula_iupac '[Sn (C6 H5)3 (C8 H15 O2) Cl] , C H Cl3'
_chemical_formula_moiety 'C26 H30 Cl N O2 Sn , C H Cl3'
_chemical_formula_sum 'C27 H31 Cl4 N O2 Sn'
_chemical_formula_weight 662.02
_chemical_name_systematic
;
chlorotriphenyl[3-(piperidinium-1-yl)propionato]tin(V) chloroform solvate
;
_space_group_IT_number 14
_symmetry_cell_setting monoclinic
_symmetry_space_group_name_Hall '-P 2ybc'
_symmetry_space_group_name_H-M 'P 1 21/c 1'
_atom_sites_solution_hydrogens geom
_atom_sites_solution_primary direct
_atom_sites_solution_secondary difmap
_audit_creation_method SHELXL97
_cell_angle_alpha 90.00
_cell_angle_beta 105.049(3)
_cell_angle_gamma 90.00
_cell_formula_units_Z 4
_cell_length_a 12.7022(8)
_cell_length_b 11.7050(10)
_cell_length_c 20.4930(10)
_cell_measurement_reflns_used 44
_cell_measurement_temperature 297(2)
_cell_measurement_theta_max 15.05
_cell_measurement_theta_min 2.96
_cell_volume 2942.4(3)
_computing_cell_refinement XSCANS
_computing_data_collection 'XSCANS (Siemens, 1995)'
_computing_data_reduction 'SHELXTL (Siemens, 1995)'
_computing_molecular_graphics SHELXTL
_computing_publication_material SHELXTL
_computing_structure_refinement 'SHELXL97 (Sheldrick, 1997)'
_computing_structure_solution 'SHELXS97 (Sheldrick, 1997)'
_diffrn_ambient_temperature 297(2)
_diffrn_measured_fraction_theta_full 0.994
_diffrn_measured_fraction_theta_max 0.994
_diffrn_measurement_device 'Siemens P4'
_diffrn_measurement_method 2\q/\w
_diffrn_radiation_monochromator graphite
_diffrn_radiation_source 'fine-focus sealed tube'
_diffrn_radiation_type MoK\a
_diffrn_radiation_wavelength 0.71073
_diffrn_reflns_av_R_equivalents 0.0228
_diffrn_reflns_av_sigmaI/netI 0.0452
_diffrn_reflns_limit_h_max 14
_diffrn_reflns_limit_h_min -1
_diffrn_reflns_limit_k_max 13
_diffrn_reflns_limit_k_min -1
_diffrn_reflns_limit_l_max 23
_diffrn_reflns_limit_l_min -23
_diffrn_reflns_number 5861
_diffrn_reflns_theta_full 24.00
_diffrn_reflns_theta_max 24.00
_diffrn_reflns_theta_min 2.02
_diffrn_standards_decay_% 8.02
_diffrn_standards_interval_count 97
_diffrn_standards_number 3
_exptl_absorpt_coefficient_mu 1.256
_exptl_absorpt_correction_T_max 0.686
_exptl_absorpt_correction_T_min 0.630
_exptl_absorpt_correction_type '\y scan'
_exptl_absorpt_process_details '(North <i>et al.</i>, 1968)'
_exptl_crystal_colour Colourless
_exptl_crystal_density_diffrn 1.494
_exptl_crystal_density_meas ?
_exptl_crystal_density_method .
_exptl_crystal_description cuboid
_exptl_crystal_F_000 1336
_exptl_crystal_size_max 0.4
_exptl_crystal_size_mid 0.4
_exptl_crystal_size_min 0.3
_refine_diff_density_max 0.671
_refine_diff_density_min -0.797
_refine_ls_extinction_method none
_refine_ls_goodness_of_fit_ref 0.962
_refine_ls_hydrogen_treatment mixed
_refine_ls_matrix_type full
_refine_ls_number_parameters 332
_refine_ls_number_reflns 4597
_refine_ls_number_restraints 10
_refine_ls_restrained_S_all 0.961
_refine_ls_R_factor_all 0.0700
_refine_ls_R_factor_gt 0.0446
_refine_ls_shift/su_max 0.001
_refine_ls_shift/su_mean 0.000
_refine_ls_structure_factor_coef Fsqd
_refine_ls_weighting_details 'w = 1/[\s^2^(Fo^2^)+(0.06P)^2^+6P] where P = (Fo^2^+2Fc^2^)/3'
_refine_ls_weighting_scheme calc
_refine_ls_wR_factor_gt 0.1093
_refine_ls_wR_factor_ref 0.1256
_reflns_number_gt 3388
_reflns_number_total 4597
_reflns_threshold_expression I>2\s(I)
_cod_data_source_file hb6171.cif
_cod_data_source_block I
_cod_depositor_comments
;
The following automatic conversions were performed:
'_symmetry_cell_setting' value 'Monoclinic' changed to 'monoclinic'
according to '/home/saulius/struct/CIF-dictionaries/cif_core.dic'
dictionary named 'cif_core.dic' version 2.4.1 from 2010-06-29.

Automatic conversion script
Id: cif_fix_enum 1527 2010-12-29 10:47:43Z saulius 

The following automatic conversions were performed:

'_symmetry_cell_setting' value 'Monoclinic' changed to 'monoclinic'
according to /home/saulius/struct/CIF-dictionaries/cif_core.dic
dictionary named 'cif_core.dic' version 2.4.1 from 2010-06-29.

Automatic conversion script
Id: cif_fix_values 1715 2011-07-08 13:25:40Z adriana 
;
_cod_original_cell_volume 2942.5(4)
_cod_original_sg_symbol_H-M 'P 21/c'
_cod_database_code 2205497
_cod_database_fobs_code 2205497

loop_
_symmetry_equiv_pos_as_xyz
'x, y, z'
'-x, y+1/2, -z+1/2'
'-x, -y, -z'
'x, -y-1/2, z-1/2'

loop_
_atom_site_label
_atom_site_fract_x
_atom_site_fract_y
_atom_site_fract_z
_atom_site_U_iso_or_equiv
_atom_site_adp_type
_atom_site_calc_flag
_atom_site_refinement_flags
_atom_site_occupancy
_atom_site_disorder_assembly
_atom_site_disorder_group
_atom_site_type_symbol
Sn1 0.74589(3) 1.07133(3) -0.191165(19) 0.04988(15) Uani d . 1 . . Sn
Cl1 0.80681(16) 1.08642(17) -0.30010(9) 0.0826(5) Uani d . 1 . . Cl
O1 0.5336(4) 1.0527(4) -0.0619(2) 0.0745(13) Uani d . 1 . . O
O2 0.6801(3) 1.0534(4) -0.09987(19) 0.0625(11) Uani d . 1 . . O
N1 0.3825(5) 0.8930(5) -0.1057(3) 0.0705(16) Uani d D 1 . . N
H1N 0.412(5) 0.962(3) -0.085(3) 0.085 Uiso d D 1 . . H
C2 0.3290(6) 0.9164(7) -0.1787(3) 0.083(2) Uani d . 1 . . C
H2A 0.3817 0.9496 -0.2000 0.100 Uiso calc R 1 . . H
H2B 0.3033 0.8453 -0.2016 0.100 Uiso calc R 1 . . H
C3 0.2361(7) 0.9959(9) -0.1852(4) 0.107(3) Uani d . 1 . . C
H3A 0.2012 1.0076 -0.2327 0.129 Uiso calc R 1 . . H
H3B 0.2636 1.0692 -0.1660 0.129 Uiso calc R 1 . . H
C4 0.1515(7) 0.9534(10) -0.1504(5) 0.126(4) Uani d . 1 . . C
H4A 0.0962 1.0114 -0.1525 0.152 Uiso calc R 1 . . H
H4B 0.1164 0.8852 -0.1727 0.152 Uiso calc R 1 . . H
C5 0.2084(7) 0.9272(11) -0.0775(5) 0.131(4) Uani d . 1 . . C
H5A 0.1564 0.8950 -0.0554 0.157 Uiso calc R 1 . . H
H5B 0.2364 0.9975 -0.0544 0.157 Uiso calc R 1 . . H
C6 0.3009(7) 0.8445(8) -0.0723(4) 0.102(3) Uani d . 1 . . C
H6A 0.3357 0.8291 -0.0251 0.122 Uiso calc R 1 . . H
H6B 0.2729 0.7729 -0.0938 0.122 Uiso calc R 1 . . H
C11 0.4819(6) 0.8235(6) -0.0956(4) 0.079(2) Uani d . 1 . . C
H11A 0.4645 0.7536 -0.1216 0.095 Uiso calc R 1 . . H
H11B 0.5069 0.8026 -0.0483 0.095 Uiso calc R 1 . . H
C12 0.5733(6) 0.8850(5) -0.1166(3) 0.0680(17) Uani d . 1 . . C
H12A 0.6395 0.8404 -0.1013 0.082 Uiso calc R 1 . . H
H12B 0.5555 0.8873 -0.1656 0.082 Uiso calc R 1 . . H
C13 0.5963(5) 1.0050(5) -0.0904(3) 0.0544(14) Uani d . 1 . . C
C21 0.8359(5) 0.9171(5) -0.1628(4) 0.0629(16) Uani d . 1 . . C
C22 0.8780(6) 0.8937(7) -0.0947(5) 0.091(2) Uani d . 1 . . C
H22A 0.8623 0.9425 -0.0627 0.109 Uiso calc R 1 . . H
C23 0.9429(8) 0.7990(11) -0.0737(7) 0.133(5) Uani d . 1 . . C
H23A 0.9709 0.7848 -0.0278 0.159 Uiso calc R 1 . . H
C24 0.9656(9) 0.7284(10) -0.1188(9) 0.144(6) Uani d . 1 . . C
H24A 1.0112 0.6663 -0.1039 0.173 Uiso calc R 1 . . H
C25 0.9230(7) 0.7449(8) -0.1869(8) 0.125(4) Uani d . 1 . . C
H25A 0.9367 0.6927 -0.2179 0.150 Uiso calc R 1 . . H
C26 0.8590(6) 0.8408(6) -0.2088(5) 0.089(2) Uani d . 1 . . C
H26A 0.8314 0.8538 -0.2548 0.107 Uiso calc R 1 . . H
C31 0.8224(5) 1.2261(5) -0.1474(3) 0.0598(15) Uani d . 1 . . C
C32 0.8972(6) 1.2808(7) -0.1740(4) 0.096(3) Uani d . 1 . . C
H32A 0.9150 1.2514 -0.2119 0.115 Uiso calc R 1 . . H
C33 0.9465(9) 1.3810(9) -0.1439(6) 0.131(4) Uani d . 1 . . C
H33A 0.9980 1.4174 -0.1616 0.158 Uiso calc R 1 . . H
C34 0.9208(10) 1.4257(8) -0.0896(6) 0.123(4) Uani d . 1 . . C
H34A 0.9534 1.4933 -0.0706 0.147 Uiso calc R 1 . . H
C35 0.8490(9) 1.3734(7) -0.0632(5) 0.108(3) Uani d . 1 . . C
H35A 0.8330 1.4040 -0.0250 0.129 Uiso calc R 1 . . H
C36 0.7974(6) 1.2741(6) -0.0914(4) 0.083(2) Uani d . 1 . . C
H36A 0.7460 1.2395 -0.0727 0.100 Uiso calc R 1 . . H
C41 0.5791(4) 1.0819(5) -0.2478(3) 0.0491(13) Uani d . 1 . . C
C42 0.5348(5) 1.0083(6) -0.3001(3) 0.0664(17) Uani d . 1 . . C
H42A 0.5785 0.9531 -0.3125 0.080 Uiso calc R 1 . . H
C43 0.4253(6) 1.0155(8) -0.3344(3) 0.087(2) Uani d . 1 . . C
H43A 0.3956 0.9638 -0.3687 0.104 Uiso calc R 1 . . H
C44 0.3612(6) 1.0986(7) -0.3179(4) 0.081(2) Uani d . 1 . . C
H44A 0.2886 1.1053 -0.3420 0.097 Uiso calc R 1 . . H
C45 0.4033(5) 1.1709(6) -0.2666(4) 0.0734(19) Uani d . 1 . . C
H45A 0.3589 1.2263 -0.2550 0.088 Uiso calc R 1 . . H
C46 0.5114(5) 1.1641(5) -0.2310(3) 0.0573(15) Uani d . 1 . . C
H46A 0.5391 1.2145 -0.1957 0.069 Uiso calc R 1 . . H
C100 0.2990(9) 0.3822(7) -0.0733(8) 0.166(12) Uiso d PD 0.60 A 1 C
Cl11 0.3660(7) 0.5002(7) -0.0260(4) 0.187(3) Uiso d PD 0.60 A 1 Cl
Cl12 0.2187(7) 0.3225(8) -0.0229(4) 0.200(4) Uiso d PD 0.60 A 1 Cl
Cl13 0.4038(4) 0.2890(5) -0.0832(3) 0.109(2) Uiso d PD 0.60 A 1 Cl
C200 0.2662(11) 0.3539(13) -0.0809(8) 0.060(8) Uiso d PD 0.20 B 2 C
Cl21 0.3083(12) 0.4017(12) 0.0040(6) 0.115(4) Uiso d PD 0.20 B 2 Cl
Cl22 0.1675(12) 0.2442(13) -0.0891(8) 0.137(5) Uiso d PD 0.20 B 2 Cl
Cl23 0.3734(13) 0.2652(9) -0.0918(6) 0.055(2) Uiso d PD 0.20 B 2 Cl
C300 0.3121(14) 0.4008(15) -0.0627(9) 0.058(10) Uiso d PD 0.20 C 3 C
Cl31 0.4275(14) 0.4788(16) -0.0172(9) 0.140(5) Uiso d PD 0.20 . 3 Cl
Cl32 0.2411(11) 0.3544(11) -0.0037(6) 0.084(3) Uiso d PD 0.20 C 3 Cl
Cl33 0.3363(15) 0.2721(16) -0.1020(9) 0.130(8) Uiso d PD 0.20 C 3 Cl

loop_
_atom_site_aniso_label
_atom_site_aniso_U_11
_atom_site_aniso_U_22
_atom_site_aniso_U_33
_atom_site_aniso_U_12
_atom_site_aniso_U_13
_atom_site_aniso_U_23
Sn1 0.0435(2) 0.0548(2) 0.0524(2) 0.0000(2) 0.01444(16) 0.0023(2)
Cl1 0.0876(12) 0.0993(14) 0.0734(11) -0.0106(11) 0.0436(9) 0.0022(10)
O1 0.074(3) 0.078(3) 0.083(3) -0.025(2) 0.043(3) -0.029(2)
O2 0.050(2) 0.087(3) 0.053(2) -0.009(2) 0.0186(19) -0.003(2)
N1 0.077(4) 0.079(4) 0.060(3) -0.039(3) 0.026(3) -0.013(3)
C2 0.084(5) 0.107(6) 0.060(4) -0.028(5) 0.024(4) 0.004(4)
C3 0.074(6) 0.136(8) 0.107(7) -0.030(6) 0.014(5) 0.021(6)
C4 0.062(5) 0.208(12) 0.107(7) -0.041(6) 0.016(5) -0.006(7)
C5 0.071(5) 0.233(13) 0.098(6) -0.063(7) 0.038(5) -0.040(7)
C6 0.108(6) 0.141(8) 0.057(4) -0.077(6) 0.022(4) -0.008(5)
C11 0.110(6) 0.059(4) 0.073(4) -0.014(4) 0.029(4) 0.005(3)
C12 0.082(5) 0.059(4) 0.066(4) 0.001(3) 0.023(4) 0.001(3)
C13 0.056(4) 0.067(4) 0.040(3) 0.000(3) 0.013(3) 0.003(3)
C21 0.044(3) 0.055(4) 0.095(5) 0.001(3) 0.026(3) 0.014(4)
C22 0.062(4) 0.103(6) 0.112(6) 0.020(4) 0.032(4) 0.047(5)
C23 0.077(6) 0.144(10) 0.189(12) 0.029(7) 0.057(7) 0.090(9)
C24 0.068(6) 0.083(7) 0.29(2) 0.013(6) 0.053(9) 0.062(10)
C25 0.067(6) 0.062(6) 0.256(15) -0.008(5) 0.059(7) -0.031(7)
C26 0.057(4) 0.059(4) 0.155(8) -0.006(4) 0.034(5) -0.014(5)
C31 0.053(3) 0.055(4) 0.063(4) -0.001(3) 0.000(3) 0.007(3)
C32 0.086(5) 0.098(6) 0.099(6) -0.042(5) 0.013(4) -0.004(5)
C33 0.138(9) 0.118(8) 0.124(8) -0.070(7) 0.010(7) 0.022(7)
C34 0.161(10) 0.065(5) 0.109(8) -0.039(6) -0.025(7) 0.011(5)
C35 0.133(8) 0.065(5) 0.102(6) 0.006(6) -0.012(6) -0.014(5)
C36 0.092(5) 0.068(4) 0.082(5) -0.001(4) 0.009(4) -0.013(4)
C41 0.045(3) 0.057(3) 0.046(3) -0.005(3) 0.011(2) 0.008(3)
C42 0.063(4) 0.076(4) 0.057(4) -0.001(3) 0.010(3) -0.006(3)
C43 0.083(5) 0.108(6) 0.055(4) -0.018(5) -0.008(4) -0.009(4)
C44 0.053(4) 0.117(7) 0.065(4) -0.003(4) 0.001(3) 0.027(4)
C45 0.052(4) 0.087(5) 0.081(5) 0.018(4) 0.018(3) 0.026(4)
C46 0.059(4) 0.057(4) 0.056(3) 0.002(3) 0.017(3) 0.007(3)

loop_
_atom_type_symbol
_atom_type_description
_atom_type_scat_dispersion_real
_atom_type_scat_dispersion_imag
_atom_type_scat_source
C C 0.0033 0.0016 'International Tables Vol C Tables 4.2.6.8 and 6.1.1.4'
H H 0.0000 0.0000 'International Tables Vol C Tables 4.2.6.8 and 6.1.1.4'
N N 0.0061 0.0033 'International Tables Vol C Tables 4.2.6.8 and 6.1.1.4'
O O 0.0106 0.0060 'International Tables Vol C Tables 4.2.6.8 and 6.1.1.4'
Cl Cl 0.1484 0.1585 'International Tables Vol C Tables 4.2.6.8 and 6.1.1.4'
Sn Sn -0.6537 1.4246 'International Tables Vol C Tables 4.2.6.8 and 6.1.1.4'

loop_
_geom_angle_atom_site_label_1
_geom_angle_atom_site_label_2
_geom_angle_atom_site_label_3
_geom_angle
_geom_angle_publ_flag
C21 Sn1 C41 125.6(2) yes
C21 Sn1 C31 116.7(2) yes
C41 Sn1 C31 117.2(2) yes
C21 Sn1 O2 89.0(2) yes
C41 Sn1 O2 85.83(17) yes
C31 Sn1 O2 87.5(2) yes
C21 Sn1 Cl1 91.93(19) yes
C41 Sn1 Cl1 90.22(15) yes
C31 Sn1 Cl1 95.73(18) yes
O2 Sn1 Cl1 175.73(11) yes
C13 O2 Sn1 132.8(4) n
C11 N1 C6 113.4(6) no
C11 N1 C2 113.0(6) no
C6 N1 C2 109.7(5) no
C3 C2 N1 110.4(6) no
C2 C3 C4 113.4(8) no
C5 C4 C3 108.4(7) no
C4 C5 C6 111.5(8) no
N1 C6 C5 110.1(7) no
N1 C11 C12 112.9(5) no
C13 C12 C11 115.7(6) no
O1 C13 O2 122.8(6) n
O1 C13 C12 120.0(6) n
O2 C13 C12 117.2(5) n
C26 C21 C22 117.6(7) no
C26 C21 Sn1 123.6(6) no
C22 C21 Sn1 118.7(5) no
C23 C22 C21 121.0(10) no
C24 C23 C22 120.2(12) no
C23 C24 C25 121.4(11) no
C24 C25 C26 119.0(11) no
C21 C26 C25 120.7(10) no
C32 C31 C36 118.0(7) no
C32 C31 Sn1 121.1(5) no
C36 C31 Sn1 120.9(5) no
C31 C32 C33 119.8(9) no
C34 C33 C32 121.0(10) no
C35 C34 C33 120.0(9) no
C34 C35 C36 121.3(10) no
C35 C36 C31 120.0(8) no
C42 C41 C46 118.1(5) no
C42 C41 Sn1 122.3(4) no
C46 C41 Sn1 119.6(4) no
C41 C42 C43 120.7(7) no
C44 C43 C42 120.0(7) no
C45 C44 C43 120.0(6) no
C44 C45 C46 121.0(7) no
C45 C46 C41 120.2(6) no
Cl12 C100 Cl13 112.8(7) no
Cl12 C100 Cl11 104.8(7) no
Cl13 C100 Cl11 105.9(7) no
Cl22 C200 Cl21 110.4(11) no
Cl22 C200 Cl23 96.4(10) no
Cl21 C200 Cl23 105.3(9) no
Cl32 C300 Cl33 103.2(10) no
Cl32 C300 Cl31 107.3(12) no
Cl33 C300 Cl31 117.4(14) no
H1N N1 C11 101(4) no
H1N N1 C6 111(4) no
H1N N1 C2 109(3) no
H2B C2 H2A 108.12 no
H2B C2 C3 109.60 no
H2B C2 N1 109.55 no
H2A C2 C3 109.54 no
H2A C2 N1 109.59 no
H3A C3 H3B 107.76 no
H3A C3 C2 108.97 no
H3A C3 C4 108.84 no
H3B C3 C2 108.93 no
H3B C3 C4 108.85 no
H4B C4 H4A 108.45 no
H4B C4 C5 110.01 no
H4B C4 C3 110.07 no
H4A C4 C5 109.92 no
H4A C4 C3 110.02 no
H5A C5 H5B 108.06 no
H5A C5 C6 109.34 no
H5A C5 C4 109.37 no
H5B C5 C6 109.31 no
H5B C5 C4 109.32 no
H6A C6 H6B 108.09 no
H6A C6 N1 109.67 no
H6A C6 C5 109.60 no
H6B C6 N1 109.64 no
H6B C6 C5 109.64 no
H11B C11 H11A 107.76 no
H11B C11 N1 109.06 no
H11B C11 C12 109.06 no
H11A C11 N1 108.93 no
H11A C11 C12 109.01 no
H12A C12 H12B 107.39 no
H12A C12 C13 108.38 no
H12A C12 C11 108.38 no
H12B C12 C13 108.34 no
H12B C12 C11 108.43 no
H22A C22 C23 119.55 no
H22A C22 C21 119.44 no
H23A C23 C24 119.88 no
H23A C23 C22 119.92 no
H24A C24 C23 119.19 no
H24A C24 C25 119.41 no
H25A C25 C24 120.51 no
H25A C25 C26 120.50 no
H26A C26 C21 119.64 no
H26A C26 C25 119.65 no
H32A C32 C31 120.23 no
H32A C32 C33 120.13 no
H33A C33 C34 119.43 no
H33A C33 C32 119.55 no
H34A C34 C35 120.06 no
H34A C34 C33 120.01 no
H35A C35 C34 119.32 no
H35A C35 C36 119.43 no
H36A C36 C35 119.98 no
H36A C36 C31 120.01 no
H42A C42 C41 119.72 no
H42A C42 C43 119.65 no
H43A C43 C44 119.97 no
H43A C43 C42 119.97 no
H44A C44 C45 119.97 no
H44A C44 C43 120.09 no
H45A C45 C44 119.56 no
H45A C45 C46 119.43 no
H46A C46 C45 119.92 no
H46A C46 C41 119.88 no

loop_
_geom_bond_atom_site_label_1
_geom_bond_atom_site_label_2
_geom_bond_distance
_geom_bond_publ_flag
Sn1 C21 2.135(6) yes
Sn1 C41 2.138(5) yes
Sn1 C31 2.139(6) yes
Sn1 O2 2.248(4) yes
Sn1 Cl1 2.5517(16) yes
O1 C13 1.236(7) yes
O2 C13 1.264(7) yes
N1 C11 1.470(9) no
N1 C6 1.495(8) no
N1 C2 1.499(8) no
C2 C3 1.482(12) no
C3 C4 1.519(11) no
C4 C5 1.511(12) no
C5 C6 1.505(13) no
C11 C12 1.520(9) no
C12 C13 1.505(9) no
C21 C26 1.383(10) no
C21 C22 1.386(10) no
C22 C23 1.382(12) no
C23 C24 1.325(16) no
C24 C25 1.373(16) no
C25 C26 1.390(12) no
C31 C32 1.370(9) no
C31 C36 1.388(9) no
C32 C33 1.395(12) no
C33 C34 1.343(15) no
C34 C35 1.325(14) no
C35 C36 1.385(10) no
C41 C42 1.376(8) no
C41 C46 1.392(8) no
C42 C43 1.389(9) no
C43 C44 1.366(11) no
C44 C45 1.347(10) no
C45 C46 1.379(8) no
C100 Cl12 1.772(5) no
C100 Cl13 1.773(5) no
C100 Cl11 1.773(5) no
C200 Cl22 1.772(5) no
C200 Cl21 1.772(5) no
C200 Cl23 1.772(5) no
C300 Cl32 1.772(5) no
C300 Cl33 1.772(5) no
C300 Cl31 1.773(5) no
N1 H1N 0.94(5) no
C2 H2B 0.969 no
C2 H2A 0.970 no
C3 H3A 0.969 no
C3 H3B 0.970 no
C4 H4B 0.969 no
C4 H4A 0.970 no
C5 H5A 0.969 no
C5 H5B 0.970 no
C6 H6A 0.970 no
C6 H6B 0.970 no
C11 H11B 0.970 no
C11 H11A 0.970 no
C12 H12A 0.970 no
C12 H12B 0.971 no
C22 H22A 0.930 no
C23 H23A 0.930 no
C24 H24A 0.930 no
C25 H25A 0.930 no
C26 H26A 0.929 no
C32 H32A 0.930 no
C33 H33A 0.930 no
C34 H34A 0.930 no
C35 H35A 0.930 no
C36 H36A 0.931 no
C42 H42A 0.929 no
C43 H43A 0.930 no
C44 H44A 0.930 no
C45 H45A 0.930 no
C46 H46A 0.929 no

loop_
_geom_hbond_atom_site_label_D
_geom_hbond_atom_site_label_H
_geom_hbond_atom_site_label_A
_geom_hbond_distance_DH
_geom_hbond_distance_HA
_geom_hbond_distance_DA
_geom_hbond_angle_DHA
_geom_hbond_publ_flag
N1 H1N O1 0.94(5) 1.83(6) 2.663(8) 145(5) y
